data_7247555
loop_
_publ_author_name
'Durka, Krzysztof'
'Zuba, Adam'
'Marek-Urban, Paulina H.'
'Nowicki, Krzysztof'
'Drapa\/la, Jakub'
'Wo\'zniak, Krzysztof'
'Luli\'nski, Sergiusz'

_publ_section_title
;
 Exploring the effect of substitution patterns on the symmetry of
 hydrogen-bonded supramolecular motifs in functionalized
 benzosiloxaboroles
;
_journal_issue 45
_journal_name_full CrystEngComm
_journal_page_first 6329
_journal_page_last 6342
_journal_paper_doi 10.1039/D3CE00880K
_journal_volume 25
_journal_year 2023
_chemical_formula_moiety 'C8 H10 B F O2 Si'
_chemical_formula_sum 'C8 H10 B F O2 Si'
_chemical_formula_weight 196.06
_chemical_name_systematic
;
1,1-dimethyl-5-fluoro-2,1,3-benzoxasilaborol-3(1H)-ol
;
_space_group_crystal_system monoclinic
_space_group_IT_number 14
_space_group_name_Hall '-P 2yn'
_space_group_name_H-M_alt 'P 1 21/n 1'
_atom_sites_solution_hydrogens mixed
_audit_creation_method SHELXL-2013
_audit_update_record
;
2023-10-02 deposited with the CCDC.	2023-10-20 downloaded from the CCDC.
;
_cell_angle_alpha 90
_cell_angle_beta 101.787(7)
_cell_angle_gamma 90
_cell_formula_units_Z 8
_cell_length_a 8.5329(4)
_cell_length_b 17.0749(4)
_cell_length_c 13.9049(9)
_cell_measurement_reflns_used 11198
_cell_measurement_temperature 100(2)
_cell_measurement_theta_max 31.3140
_cell_measurement_theta_min 2.3740
_cell_volume 1983.20(17)
_computing_cell_refinement 'CrysAlisPro 1.171.42.70a (Rigaku OD, 2022)'
_computing_data_collection 'CrysAlisPro 1.171.42.70a (Rigaku OD, 2022)'
_computing_data_reduction 'CrysAlisPro 1.171.42.70a (Rigaku OD, 2022)'
_computing_structure_refinement 'SHELXL-2013 (Sheldrick, 2013)'
_diffrn_ambient_environment N~2~
_diffrn_ambient_temperature 100.01(10)
_diffrn_detector 'CCD plate'
_diffrn_detector_area_resol_mean 8.0013
_diffrn_detector_type Eos
_diffrn_measured_fraction_theta_full 0.999
_diffrn_measured_fraction_theta_max 0.954
_diffrn_measurement_device 'four-circle diffractometer'
_diffrn_measurement_device_type 'SuperNova, Single source at offset/far, Eos'
_diffrn_radiation_monochromator mirror
_diffrn_radiation_probe x-ray
_diffrn_radiation_type 'Mo K\a'
_diffrn_radiation_wavelength 0.71073
_diffrn_reflns_av_R_equivalents 0.0490
_diffrn_reflns_av_unetI/netI 0.0454
_diffrn_reflns_Laue_measured_fraction_full 0.999
_diffrn_reflns_Laue_measured_fraction_max 0.954
_diffrn_reflns_limit_h_max 12
_diffrn_reflns_limit_h_min -11
_diffrn_reflns_limit_k_max 25
_diffrn_reflns_limit_k_min -17
_diffrn_reflns_limit_l_max 18
_diffrn_reflns_limit_l_min -20
_diffrn_reflns_number 25217
_diffrn_reflns_point_group_measured_fraction_full 0.999
_diffrn_reflns_point_group_measured_fraction_max 0.954
_diffrn_reflns_theta_full 25.242
_diffrn_reflns_theta_max 31.772
_diffrn_reflns_theta_min 2.386
_diffrn_source 'micro-focus sealed X-ray tube'
_diffrn_source_type 'SuperNova (Mo) X-ray Source'
_exptl_absorpt_correction_T_max 1.000
_exptl_absorpt_correction_T_min 0.319
_exptl_absorpt_correction_type gaussian
_exptl_absorpt_process_details
;
CrysAlisPro 1.171.42.70a (Rigaku Oxford Diffraction, 2022)
Numerical absorption correction based on gaussian integration over
a multifaceted crystal model
Empirical absorption correction using spherical harmonics,
implemented in SCALE3 ABSPACK scaling algorithm.
;
_exptl_crystal_colour colourless
_exptl_crystal_density_diffrn 1.313
_exptl_crystal_description block
_exptl_crystal_F_000 816
_exptl_crystal_size_max 0.320
_exptl_crystal_size_mid 0.268
_exptl_crystal_size_min 0.151
_refine_diff_density_max 0.402
_refine_diff_density_min -0.339
_refine_diff_density_rms 0.059
_refine_ls_extinction_method none
_refine_ls_goodness_of_fit_ref 1.028
_refine_ls_hydrogen_treatment mixed
_refine_ls_matrix_type full
_refine_ls_number_parameters 241
_refine_ls_number_reflns 6455
_refine_ls_number_restraints 2
_refine_ls_restrained_S_all 1.028
_refine_ls_R_factor_all 0.0533
_refine_ls_R_factor_gt 0.0424
_refine_ls_shift/su_max 0.001
_refine_ls_shift/su_mean 0.000
_refine_ls_structure_factor_coef Fsqd
_refine_ls_weighting_details 'w=1/[\s^2^(Fo^2^)+(0.0394P)^2^+0.8535P] where P=(Fo^2^+2Fc^2^)/3'
_refine_ls_weighting_scheme calc
_refine_ls_wR_factor_gt 0.0975
_refine_ls_wR_factor_ref 0.1044
_reflns_Friedel_coverage 0.000
_reflns_number_gt 5347
_reflns_number_total 6455
_reflns_threshold_expression 'I > 2\s(I)'
_cod_data_source_file d3ce00880k2.cif
_cod_data_source_block 5-F
_cod_depositor_comments 'Adding full bibliography for 7247541--7247563.cif.'
_cod_original_sg_symbol_H-M 'P 21/n'
_cod_database_code 7247555
_shelx_space_group_comment
;
The symmetry employed for this shelxl refinement is uniquely defined
by the following loop, which should always be used as a source of
symmetry information in preference to the above space-group names.
They are only intended as comments.
;
_oxdiff_exptl_absorpt_empirical_full_min 0.831
_oxdiff_exptl_absorpt_empirical_full_max 1.270
_oxdiff_exptl_absorpt_empirical_details
;
Empirical correction (ABSPACK) includes:
- Absorption correction using spherical harmonics
- Frame scaling
- Detector area scaling
;
_shelxl_version_number 2013-4

loop_
_space_group_symop_operation_xyz
'x, y, z'
'-x+1/2, y+1/2, -z+1/2'
'-x, -y, -z'
'x-1/2, -y-1/2, z-1/2'

loop_
_atom_site_label
_atom_site_type_symbol
_atom_site_fract_x
_atom_site_fract_y
_atom_site_fract_z
_atom_site_U_iso_or_equiv
_atom_site_adp_type
_atom_site_occupancy
_atom_site_site_symmetry_order
_atom_site_calc_flag
_atom_site_refinement_flags_posn
_atom_site_refinement_flags_adp
_atom_site_refinement_flags_occupancy
_atom_site_disorder_assembly
_atom_site_disorder_group
Si1 Si 1.14272(4) 0.17272(2) 1.11911(3) 0.01570(9) Uani 1 1 d . . . . .
Si2 Si 0.32085(4) -0.08286(2) 0.69647(3) 0.01659(9) Uani 1 1 d . . . . .
F1 F 0.51899(10) 0.33357(5) 0.97794(7) 0.02375(18) Uani 1 1 d . . . . .
F2 F -0.13618(11) 0.16014(5) 0.77787(7) 0.0297(2) Uani 1 1 d . . . . .
O1 O 1.05556(11) 0.09263(5) 1.05769(7) 0.01838(19) Uani 1 1 d . . . . .
O2 O 0.80436(11) 0.04897(6) 0.96117(8) 0.0209(2) Uani 1 1 d D . . . .
O3 O 0.45488(11) -0.04145(6) 0.78739(7) 0.0206(2) Uani 1 1 d . . . . .
O4 O 0.47630(12) 0.06403(6) 0.90472(8) 0.0261(2) Uani 1 1 d D . . . .
C2 C 0.84000(15) 0.19121(8) 1.02484(9) 0.0161(2) Uani 1 1 d . . . . .
C10 C 0.21126(15) 0.03670(8) 0.78460(9) 0.0167(2) Uani 1 1 d . . . . .
C9 C 0.15269(15) -0.01429(8) 0.70544(9) 0.0158(2) Uani 1 1 d . . . . .
C16 C 0.29115(17) -0.18658(8) 0.72653(10) 0.0221(3) Uani 1 1 d . . . . .
H16A H 0.2541 -0.1896 0.7887 0.033 Uiso 1 1 calc R U . . .
H16B H 0.3927 -0.2149 0.7329 0.033 Uiso 1 1 calc R U . . .
H16C H 0.2110 -0.2102 0.6740 0.033 Uiso 1 1 calc R U . . .
C5 C 0.77851(17) 0.34513(8) 1.07401(11) 0.0207(3) Uani 1 1 d . . . . .
H5 H 0.7550 0.3971 1.0908 0.025 Uiso 1 1 calc R U . . .
C1 C 0.96085(15) 0.23593(8) 1.08514(10) 0.0163(2) Uani 1 1 d . . . . .
C13 C -0.10042(16) 0.05442(9) 0.67627(10) 0.0214(3) Uani 1 1 d . . . . .
H13 H -0.2068 0.0611 0.6403 0.026 Uiso 1 1 calc R U . . .
C11 C 0.11400(16) 0.09588(8) 0.80955(10) 0.0194(3) Uani 1 1 d . . . . .
H11 H 0.1523 0.1305 0.8627 0.023 Uiso 1 1 calc R U . . .
C3 C 0.68921(15) 0.22399(8) 0.98752(10) 0.0172(2) Uani 1 1 d . . . . .
H3 H 0.6074 0.1949 0.9461 0.021 Uiso 1 1 calc R U . . .
C15 C 0.38883(19) -0.07585(10) 0.57855(11) 0.0276(3) Uani 1 1 d . . . . .
H15A H 0.4064 -0.0208 0.5640 0.041 Uiso 1 1 calc R U . . .
H15B H 0.3070 -0.0981 0.5258 0.041 Uiso 1 1 calc R U . . .
H15C H 0.4891 -0.1050 0.5834 0.041 Uiso 1 1 calc R U . . .
C4 C 0.66450(15) 0.30023(8) 1.01347(10) 0.0183(3) Uani 1 1 d . . . . .
B2 B 0.39187(18) 0.02017(10) 0.83138(12) 0.0197(3) Uani 1 1 d . . . . .
B1 B 0.89782(17) 0.10547(9) 1.01130(11) 0.0170(3) Uani 1 1 d . . . . .
C6 C 0.92842(16) 0.31256(8) 1.10984(10) 0.0198(3) Uani 1 1 d . . . . .
H6 H 1.0088 0.3425 1.1512 0.024 Uiso 1 1 calc R U . . .
C14 C -0.00306(16) -0.00414(8) 0.65101(10) 0.0191(3) Uani 1 1 d . . . . .
H14 H -0.0424 -0.0374 0.5966 0.023 Uiso 1 1 calc R U . . .
C7 C 1.31483(16) 0.20304(9) 1.06621(11) 0.0228(3) Uani 1 1 d . . . . .
H7A H 1.2783 0.2139 0.9960 0.034 Uiso 1 1 calc R U . . .
H7B H 1.3945 0.1609 1.0749 0.034 Uiso 1 1 calc R U . . .
H7C H 1.3630 0.2504 1.0996 0.034 Uiso 1 1 calc R U . . .
C12 C -0.03941(16) 0.10261(8) 0.75469(10) 0.0202(3) Uani 1 1 d . . . . .
C8 C 1.20351(17) 0.15154(9) 1.25144(10) 0.0232(3) Uani 1 1 d . . . . .
H8A H 1.1097 0.1352 1.2770 0.035 Uiso 1 1 calc R U . . .
H8B H 1.2499 0.1987 1.2861 0.035 Uiso 1 1 calc R U . . .
H8C H 1.2832 0.1094 1.2616 0.035 Uiso 1 1 calc R U . . .
H2 H 0.851(2) 0.0062(7) 0.9588(14) 0.035 Uiso 1 1 d D U . . .
H4 H 0.5748(12) 0.0538(11) 0.9194(14) 0.035 Uiso 1 1 d D U . . .

loop_
_atom_site_aniso_label
_atom_site_aniso_U_11
_atom_site_aniso_U_22
_atom_site_aniso_U_33
_atom_site_aniso_U_23
_atom_site_aniso_U_13
_atom_site_aniso_U_12
Si1 0.01581(16) 0.01391(18) 0.01824(18) -0.00342(13) 0.00549(12) -0.00283(12)
Si2 0.02064(17) 0.01509(19) 0.01467(17) -0.00094(13) 0.00507(12) 0.00072(13)
F1 0.0233(4) 0.0176(4) 0.0303(5) 0.0040(3) 0.0054(3) 0.0052(3)
F2 0.0318(5) 0.0253(5) 0.0316(5) -0.0031(4) 0.0057(4) 0.0132(4)
O1 0.0168(4) 0.0141(5) 0.0242(5) -0.0051(4) 0.0041(3) -0.0006(3)
O2 0.0180(4) 0.0146(5) 0.0286(5) -0.0065(4) 0.0012(4) 0.0006(4)
O3 0.0190(4) 0.0195(5) 0.0228(5) -0.0042(4) 0.0033(4) 0.0001(4)
O4 0.0197(5) 0.0249(6) 0.0304(6) -0.0099(4) -0.0024(4) 0.0009(4)
C2 0.0191(6) 0.0145(6) 0.0162(6) -0.0002(5) 0.0069(4) -0.0011(5)
C10 0.0204(6) 0.0142(6) 0.0158(6) 0.0000(5) 0.0040(4) -0.0009(5)
C9 0.0211(6) 0.0122(6) 0.0146(6) 0.0006(4) 0.0050(4) -0.0017(4)
C16 0.0279(7) 0.0181(7) 0.0196(6) 0.0000(5) 0.0031(5) -0.0003(5)
C5 0.0277(7) 0.0122(6) 0.0248(7) -0.0009(5) 0.0112(5) 0.0002(5)
C1 0.0196(6) 0.0129(6) 0.0181(6) -0.0020(5) 0.0080(4) -0.0020(4)
C13 0.0212(6) 0.0205(7) 0.0208(7) 0.0032(5) 0.0004(5) 0.0023(5)
C11 0.0251(6) 0.0160(7) 0.0169(6) -0.0020(5) 0.0043(5) 0.0011(5)
C3 0.0200(6) 0.0148(6) 0.0175(6) -0.0006(5) 0.0053(4) -0.0017(5)
C15 0.0352(8) 0.0303(8) 0.0203(7) 0.0030(6) 0.0129(6) 0.0062(6)
C4 0.0206(6) 0.0152(6) 0.0204(6) 0.0047(5) 0.0076(5) 0.0029(5)
B2 0.0201(6) 0.0180(7) 0.0207(7) -0.0021(6) 0.0036(5) -0.0024(5)
B1 0.0174(6) 0.0162(7) 0.0185(7) -0.0022(5) 0.0059(5) -0.0019(5)
C6 0.0233(6) 0.0142(6) 0.0231(7) -0.0042(5) 0.0070(5) -0.0035(5)
C14 0.0231(6) 0.0166(7) 0.0166(6) 0.0000(5) 0.0013(5) -0.0011(5)
C7 0.0205(6) 0.0267(8) 0.0231(7) -0.0040(6) 0.0087(5) -0.0049(5)
C12 0.0250(6) 0.0157(7) 0.0207(6) 0.0016(5) 0.0067(5) 0.0052(5)
C8 0.0249(6) 0.0233(7) 0.0215(7) -0.0004(5) 0.0052(5) -0.0044(5)

loop_
_atom_type_symbol
_atom_type_description
_atom_type_scat_dispersion_real
_atom_type_scat_dispersion_imag
_atom_type_scat_source
C C 0.0033 0.0016 'International Tables Vol C Tables 4.2.6.8 and 6.1.1.4'
H H 0.0000 0.0000 'International Tables Vol C Tables 4.2.6.8 and 6.1.1.4'
O O 0.0106 0.0060 'International Tables Vol C Tables 4.2.6.8 and 6.1.1.4'
Si Si 0.0817 0.0704 'International Tables Vol C Tables 4.2.6.8 and 6.1.1.4'
B B 0.0013 0.0007 'International Tables Vol C Tables 4.2.6.8 and 6.1.1.4'
F F 0.0171 0.0103 'International Tables Vol C Tables 4.2.6.8 and 6.1.1.4'

loop_
_exptl_crystal_face_index_h
_exptl_crystal_face_index_k
_exptl_crystal_face_index_l
_exptl_crystal_face_perp_dist
5 2 -5 0.1147
0 -5 2 0.1183
1 5 -3 0.1006
-5 -5 7 0.2263
5 0 -8 0.1155
-4 5 5 0.1000
-2 5 1 0.0858
0 2 5 0.0698
0 -1 -5 0.0653
1 1 -6 0.0666
-1 -3 6 0.1428
-1 2 -4 0.0601

loop_
_geom_angle_atom_site_label_1
_geom_angle_atom_site_label_2
_geom_angle_atom_site_label_3
_geom_angle
_geom_angle_site_symmetry_1
_geom_angle_site_symmetry_3
_geom_angle_publ_flag
O1 Si1 C8 110.40(6) . . ?
O1 Si1 C7 109.10(6) . . ?
C8 Si1 C7 111.62(7) . . ?
O1 Si1 C1 94.70(5) . . ?
C8 Si1 C1 114.54(6) . . ?
C7 Si1 C1 115.10(7) . . ?
O3 Si2 C16 109.70(6) . . ?
O3 Si2 C15 110.57(7) . . ?
C16 Si2 C15 110.14(7) . . ?
O3 Si2 C9 95.73(5) . . ?
C16 Si2 C9 116.16(6) . . ?
C15 Si2 C9 113.63(6) . . ?
B1 O1 Si1 112.95(9) . . ?
B1 O2 H2 114.2(13) . . ?
B2 O3 Si2 112.83(9) . . ?
B2 O4 H4 114.8(13) . . ?
C3 C2 C1 120.49(12) . . ?
C3 C2 B1 128.00(12) . . ?
C1 C2 B1 111.49(11) . . ?
C11 C10 C9 120.42(12) . . ?
C11 C10 B2 127.59(12) . . ?
C9 C10 B2 111.90(12) . . ?
C14 C9 C10 119.40(12) . . ?
C14 C9 Si2 134.13(10) . . ?
C10 C9 Si2 106.43(9) . . ?
Si2 C16 H16A 109.5 . . ?
Si2 C16 H16B 109.5 . . ?
H16A C16 H16B 109.5 . . ?
Si2 C16 H16C 109.5 . . ?
H16A C16 H16C 109.5 . . ?
H16B C16 H16C 109.5 . . ?
C4 C5 C6 118.56(13) . . ?
C4 C5 H5 120.7 . . ?
C6 C5 H5 120.7 . . ?
C6 C1 C2 119.71(12) . . ?
C6 C1 Si1 132.49(10) . . ?
C2 C1 Si1 107.78(9) . . ?
C12 C13 C14 118.69(12) . . ?
C12 C13 H13 120.7 . . ?
C14 C13 H13 120.7 . . ?
C12 C11 C10 117.93(13) . . ?
C12 C11 H11 121.0 . . ?
C10 C11 H11 121.0 . . ?
C4 C3 C2 117.26(12) . . ?
C4 C3 H3 121.4 . . ?
C2 C3 H3 121.4 . . ?
Si2 C15 H15A 109.5 . . ?
Si2 C15 H15B 109.5 . . ?
H15A C15 H15B 109.5 . . ?
Si2 C15 H15C 109.5 . . ?
H15A C15 H15C 109.5 . . ?
H15B C15 H15C 109.5 . . ?
F1 C4 C3 118.43(12) . . ?
F1 C4 C5 117.70(12) . . ?
C3 C4 C5 123.87(13) . . ?
O4 B2 O3 124.20(13) . . ?
O4 B2 C10 122.72(13) . . ?
O3 B2 C10 113.05(12) . . ?
O2 B1 O1 122.82(13) . . ?
O2 B1 C2 124.15(12) . . ?
O1 B1 C2 113.02(11) . . ?
C5 C6 C1 120.09(13) . . ?
C5 C6 H6 120.0 . . ?
C1 C6 H6 120.0 . . ?
C13 C14 C9 120.20(13) . . ?
C13 C14 H14 119.9 . . ?
C9 C14 H14 119.9 . . ?
Si1 C7 H7A 109.5 . . ?
Si1 C7 H7B 109.5 . . ?
H7A C7 H7B 109.5 . . ?
Si1 C7 H7C 109.5 . . ?
H7A C7 H7C 109.5 . . ?
H7B C7 H7C 109.5 . . ?
F2 C12 C11 118.80(13) . . ?
F2 C12 C13 117.86(12) . . ?
C11 C12 C13 123.34(13) . . ?
Si1 C8 H8A 109.5 . . ?
Si1 C8 H8B 109.5 . . ?
H8A C8 H8B 109.5 . . ?
Si1 C8 H8C 109.5 . . ?
H8A C8 H8C 109.5 . . ?
H8B C8 H8C 109.5 . . ?

loop_
_geom_bond_atom_site_label_1
_geom_bond_atom_site_label_2
_geom_bond_distance
_geom_bond_site_symmetry_2
_geom_bond_publ_flag
Si1 O1 1.7010(10) . ?
Si1 C8 1.8427(15) . ?
Si1 C7 1.8458(14) . ?
Si1 C1 1.8700(14) . ?
Si2 O3 1.6779(10) . ?
Si2 C16 1.8490(15) . ?
Si2 C15 1.8515(15) . ?
Si2 C9 1.8757(13) . ?
F1 C4 1.3635(15) . ?
F2 C12 1.3635(15) . ?
O1 B1 1.3860(17) . ?
O2 B1 1.3510(18) . ?
O2 H2 0.835(9) . ?
O3 B2 1.3800(18) . ?
O4 B2 1.3491(18) . ?
O4 H4 0.842(9) . ?
C2 C3 1.4018(18) . ?
C2 C1 1.4129(18) . ?
C2 B1 1.569(2) . ?
C10 C11 1.3957(18) . ?
C10 C9 1.4122(18) . ?
C10 B2 1.571(2) . ?
C9 C14 1.3994(18) . ?
C16 H16A 0.9800 . ?
C16 H16B 0.9800 . ?
C16 H16C 0.9800 . ?
C5 C4 1.381(2) . ?
C5 C6 1.3905(19) . ?
C5 H5 0.9500 . ?
C1 C6 1.3947(19) . ?
C13 C12 1.380(2) . ?
C13 C14 1.3901(19) . ?
C13 H13 0.9500 . ?
C11 C12 1.3787(19) . ?
C11 H11 0.9500 . ?
C3 C4 1.3786(19) . ?
C3 H3 0.9500 . ?
C15 H15A 0.9800 . ?
C15 H15B 0.9800 . ?
C15 H15C 0.9800 . ?
C6 H6 0.9500 . ?
C14 H14 0.9500 . ?
C7 H7A 0.9800 . ?
C7 H7B 0.9800 . ?
C7 H7C 0.9800 . ?
C8 H8A 0.9800 . ?
C8 H8B 0.9800 . ?
C8 H8C 0.9800 . ?

loop_
_geom_hbond_atom_site_label_D
_geom_hbond_atom_site_label_H
_geom_hbond_atom_site_label_A
_geom_hbond_distance_DH
_geom_hbond_distance_HA
_geom_hbond_distance_DA
_geom_hbond_angle_DHA
_geom_hbond_site_symmetry_A
C3 H3 O4 0.95 2.51 3.3513(17) 147.4 .
O4 H4 O2 0.842(9) 1.928(10) 2.7605(14) 169.9(19) .
C3 H3 O4 0.95 2.51 3.3513(17) 147.4 .
O4 H4 O2 0.842(9) 1.928(10) 2.7605(14) 169.9(19) .

loop_
_exptl_oxdiff_crystal_face_indexfrac_h
_exptl_oxdiff_crystal_face_indexfrac_k
_exptl_oxdiff_crystal_face_indexfrac_l
_exptl_oxdiff_crystal_face_x
_exptl_oxdiff_crystal_face_y
_exptl_oxdiff_crystal_face_z
4.9951 2.0039 -4.9751 0.0954 0.3464 0.2408
-0.0003 -5.0009 1.9999 0.0091 0.1146 -0.2021
0.9994 5.0017 -2.9953 0.0032 -0.0381 0.2369
-4.9959 -5.0048 6.9769 -0.0521 -0.2678 -0.3763
4.9982 0.0053 -7.9839 -0.0812 0.3451 0.2275
-3.9988 4.9964 4.9886 0.0843 -0.3832 0.0094
-1.9988 4.9989 0.9932 0.0139 -0.2551 0.1146
-0.0049 1.9977 5.0134 0.2715 0.0262 -0.0223
0.0046 -0.9977 -5.0125 -0.2543 -0.0441 0.0556
1.0032 1.0031 -6.0060 -0.2078 -0.0036 0.1571
-1.0026 -3.0031 6.0041 0.1734 0.0394 -0.2237
-0.9953 2.0015 -4.0142 -0.2150 -0.1744 0.1207
